data_9010635
loop_
_publ_author_name
'Sokolova, E.'
'Camara, F.'

_publ_section_title
;
 From structure topology to chemical composition. II. Titanium silicates:
 revision of the crystal structure and chemical formula of delindeite
;
_journal_name_full 'The Canadian Mineralogist'
_journal_page_first 1247
_journal_page_last 1261
_journal_paper_doi 10.2113/gscanmin.45.5.1247
_journal_volume 45
_journal_year 2007
_chemical_compound_source 'Mt. Yuksporr, Khibina alkaline massif, Kola Peninsula, Russia'
_chemical_formula_sum 'Al0.1 Ba3.84 F1.32 Fe0.34 H13.58 K0.52 Mn0.04 Na2.66 Nb0.26 O38.04 Si8 Ti5.4'
_chemical_name_mineral Delindeite
_space_group_IT_number 15
_symmetry_space_group_name_Hall '-C 2yc'
_symmetry_space_group_name_H-M 'C 1 2/c 1'
_cell_angle_alpha 90
_cell_angle_beta 93.975
_cell_angle_gamma 90
_cell_formula_units_Z 4
_cell_length_a 10.6968
_cell_length_b 13.7535
_cell_length_c 21.5758
_cell_volume 3166.562
_database_code_amcsd 0006156
_exptl_crystal_density_diffrn 3.749
_cod_original_formula_sum 'Ba3.84 K.52 Na2.66 Mn.04 Fe.34 Ti5.4 Nb.26 Al.1 Si8 O38.04 F1.32 H13.58'
_cod_database_code 9010635

loop_
_space_group_symop_operation_xyz
x,y,z
1/2+x,1/2+y,z
x,-y,1/2+z
1/2+x,1/2-y,1/2+z
-x,y,1/2-z
1/2-x,1/2+y,1/2-z
-x,-y,-z
1/2-x,1/2-y,-z

loop_
_atom_site_aniso_label
_atom_site_aniso_U_11
_atom_site_aniso_U_22
_atom_site_aniso_U_33
_atom_site_aniso_U_12
_atom_site_aniso_U_13
_atom_site_aniso_U_23
Ba11 0.00937 0.01150 0.01483 -0.00100 -0.00034 0.00405
K11 0.00937 0.01150 0.01483 -0.00100 -0.00034 0.00405
Ba12 0.00940 0.01154 0.01480 -0.00103 -0.00034 0.00405
Ba13 0.00940 0.01154 0.01480 -0.00100 -0.00034 0.00405
Ba2 0.00940 0.01154 0.01480 -0.00103 -0.00034 0.00405
Na1 0.00610 0.02000 0.01700 0.00000 0.00360 0.00000
Mn1 0.00610 0.02000 0.01700 0.00000 0.00360 0.00000
Fe1 0.00610 0.02000 0.01700 0.00000 0.00360 0.00000
Na2 0.00610 0.02000 0.01700 0.00000 0.00360 0.00000
Mn2 0.00610 0.02000 0.01700 0.00000 0.00360 0.00000
Fe2 0.00610 0.02000 0.01700 0.00000 0.00360 0.00000
Na3 0.04300 0.01300 0.01600 0.01000 -0.01000 -0.00430
K 0.03500 0.02700 0.03500 -0.00500 -0.00900 0.00200
TiM1 0.00200 0.00420 0.06540 0.00020 -0.00120 0.00120
NbM1 0.00200 0.00420 0.06540 0.00020 -0.00120 0.00120
AlM1 0.00200 0.00420 0.06540 0.00020 -0.00120 0.00120
TiM2 0.00240 0.00460 0.06390 0.00020 0.00000 0.00020
NbM2 0.00240 0.00460 0.06390 0.00020 0.00000 0.00020
AlM2 0.00240 0.00460 0.06390 0.00020 0.00000 0.00020
TiM3 0.02000 0.00810 0.01060 0.00130 -0.00560 0.00080
FeM3 0.02000 0.00810 0.01060 0.00130 -0.00560 0.00080
NbM3 0.02000 0.00810 0.01060 0.00130 -0.00560 0.00080
Si1 0.01350 0.01070 0.00850 -0.00660 -0.00310 0.00560
Si2 0.00640 0.00530 0.01530 -0.00510 -0.00160 0.00530
Si3 0.01420 0.00260 0.01470 0.00390 -0.00210 0.00270
Si4 0.00430 0.01130 0.00760 0.00420 -0.00070 0.00380
O1 0.01600 0.01400 0.01500 0.00200 -0.00100 -0.00500
O2 0.00600 0.02700 0.02400 0.00100 0.00000 0.02000
O3 0.02300 0.02000 0.00500 -0.00100 -0.00600 0.00300
O4 0.02000 0.00800 0.02500 -0.00300 -0.00300 -0.00100
O5 0.01200 0.01800 0.02800 -0.00700 0.00800 0.00600
O6 0.00500 0.03300 0.02200 0.00900 -0.00300 -0.00900
O7 0.03100 0.01200 0.02200 -0.01000 0.00100 -0.00200
O8 0.01600 0.02200 0.02300 -0.00200 0.00300 -0.00100
O9 0.02100 0.01000 0.01500 -0.00500 0.00400 -0.00200
O10 0.00300 0.00900 0.02900 0.00160 -0.00100 0.00200
O11 0.01300 0.01000 0.01900 -0.00300 0.00000 0.00100
O12 0.01600 0.03900 0.01900 -0.00600 -0.00900 0.01300
O13 0.01800 0.02500 0.00400 0.00400 -0.00300 0.00200
O14 0.01200 0.01900 0.00900 0.00800 -0.00200 0.00300
O15 0.00700 0.04700 0.00700 0.00200 -0.00140 -0.00100
O-H15 0.00700 0.04700 0.00700 0.00200 -0.00140 -0.00100
O16 0.00900 0.01600 0.01300 -0.00100 -0.00200 0.00600
O-H16 0.00900 0.01600 0.01300 -0.00100 -0.00200 0.00600
O-H17 0.01700 0.01400 0.01700 0.00000 0.00300 0.00000
F17 0.01700 0.01400 0.01700 0.00000 0.00300 0.00000
O-H18 0.01600 0.02800 0.01400 0.00200 0.00200 -0.00100
F18 0.01600 0.02800 0.01400 0.00200 0.00200 -0.00100
Wat19 0.04200 0.05400 0.04900 0.00300 0.01000 -0.00300
Wat21 0.04200 0.05400 0.04900 0.00300 0.01000 -0.00300
Wat22 0.04200 0.05400 0.04900 0.00300 0.01000 -0.00300
Wat20 0.04200 0.05400 0.04900 0.00300 0.01000 -0.00300

loop_
_atom_site_label
_atom_site_fract_x
_atom_site_fract_y
_atom_site_fract_z
_atom_site_occupancy
_atom_site_U_iso_or_equiv
_atom_site_type_symbol
_atom_site_attached_hydrogens
Ba11 0.37632 0.12358 0.02637 0.80000 0.01197 Ba 0
K11 0.37632 0.12358 0.02637 0.08000 0.01197 K 0
Ba12 0.37910 0.14860 0.02680 0.05000 0.01197 Ba 0
Ba13 0.36870 0.10800 0.01730 0.07000 0.01197 Ba 0
Ba2 0.87711 0.12669 0.01767 1.00000 0.01197 Ba 0
Na1 0.00000 0.00350 0.25000 0.62000 0.01410 Na 0
Mn1 0.00000 0.00350 0.25000 0.02000 0.01410 Mn 0
Fe1 0.00000 0.00350 0.25000 0.06000 0.01410 Fe 0
Na2 0.00000 0.24660 0.25000 0.64000 0.01410 Na 0
Mn2 0.00000 0.24660 0.25000 0.02000 0.01410 Mn 0
Fe2 0.00000 0.24660 0.25000 0.04000 0.01410 Fe 0
Na3 0.27330 0.12400 0.24590 0.70000 0.02440 Na 0
K 0.37970 0.12750 0.22550 0.18000 0.03300 K 0
TiM1 0.38757 0.85893 0.09448 0.94000 0.02400 Ti 0
NbM1 0.38757 0.85893 0.09448 0.03500 0.02400 Nb 0
AlM1 0.38757 0.85893 0.09448 0.02500 0.02400 Al 0
TiM2 0.88604 0.89329 0.09518 0.94000 0.02380 Ti 0
NbM2 0.88604 0.89329 0.09518 0.03500 0.02380 Nb 0
AlM2 0.88604 0.89329 0.09518 0.02500 0.02380 Al 0
TiM3 0.25190 0.87424 0.25012 0.82000 0.01320 Ti 0
FeM3 0.25190 0.87424 0.25012 0.12000 0.01320 Fe 0
NbM3 0.25190 0.87424 0.25012 0.06000 0.01320 Nb 0
Si1 0.63490 0.00912 0.12935 1.00000 0.01110 Si 0
Si2 0.13225 0.73988 0.12996 1.00000 0.00910 Si 0
Si3 0.65460 0.73819 0.12726 1.00000 0.01060 Si 0
Si4 0.15760 0.00927 0.12797 1.00000 0.00780 Si 0
O1 0.51700 0.96020 0.08960 1.00000 0.01510 O 0
O2 0.75990 0.99790 0.09310 1.00000 0.01920 O 0
O3 0.65120 0.97140 0.20020 1.00000 0.01630 O 0
O4 0.59440 0.12670 0.13410 1.00000 0.01790 O 0
O5 0.25780 0.75630 0.09480 1.00000 0.01900 O 0
O6 0.01360 0.79070 0.09290 1.00000 0.01980 O 0
O7 0.15400 0.77890 0.20090 1.00000 0.02180 O 0
O8 0.75050 0.79460 0.08440 1.00000 0.01990 O 0
O9 0.67370 0.77050 0.19980 1.00000 0.01530 O 0
O10 0.51300 0.75490 0.10080 1.00000 0.01380 O 0
O11 0.29970 0.62510 0.37460 1.00000 0.01390 O 0
O12 0.01520 0.99860 0.10120 1.00000 0.02520 O 0
O13 0.17510 0.98010 0.20070 1.00000 0.01580 O 0
O14 0.25600 0.95730 0.08500 1.00000 0.01320 O 0
O15 0.38380 0.84860 0.00790 0.76500 0.02020 O 0
O-H15 0.38380 0.84860 0.00790 0.23500 0.02020 O 1
O16 0.87940 0.90310 0.00820 0.76500 0.01300 O 0
O-H16 0.87940 0.90310 0.00820 0.23500 0.01300 O 1
O-H17 0.38700 0.86660 0.19060 0.66000 0.01580 O 1
F17 0.38700 0.86660 0.19060 0.33000 0.01580 F 0
O-H18 0.11730 0.88370 0.30940 0.66000 0.01900 O 1
F18 0.11730 0.88370 0.30940 0.33000 0.01900 F 0
Wat19 0.10230 0.12580 0.30560 1.00000 0.04500 O 2
Wat21 0.00000 0.77700 0.25000 0.46000 0.04800 O 2
Wat22 0.50000 0.12600 0.25000 0.50000 0.04800 O 2
Wat20 0.50000 0.98500 0.25000 0.44000 0.04500 O 2

loop_
_cod_changelog_entry_id
_cod_changelog_entry_author
_cod_changelog_entry_date
_cod_changelog_entry_text
1
;cod-tools version 3.8.0
Id: cif_guess_AMCSD_atom_types 9581 2023-05-17 12:35:41Z saulius
;
2023-05-18T11:41:11+03:00
;Derived atom types and hydrogen counts
from atom names that follow the AMCSD naming convention
(Wat == water, O-H == hydroxyl).
;
2
;cod-tools version 3.10.1
Id: cif_fix_AMCSD_aniso_labels 10200 2024-08-01 14:09:44Z saulius
;
2024-08-02T12:21:33+03:00
;Changed the following '_atom_site_aniso_label' values:
'OH15' -> 'O-H15'
'OH16' -> 'O-H16'
'OH17' -> 'O-H17'
'OH18' -> 'O-H18'
;

loop_
_cod_related_entry_id
_cod_related_entry_database
_cod_related_entry_code
1 AMCSD 0006156
